data_2020131
loop_
_publ_author_name
'Kamal, Kulsoom'
'Maurya, Hardesh K.'
'Gupta, Atul'
'Vasudev, Prema G.'

_publ_section_title
;
 Crystal structures of four \d-keto esters and a Cambridge Structural
 Database analysis of cyano--halogen interactions
;
_journal_issue 10
_journal_name_full 'Acta Crystallographica Section C'
_journal_page_first 921
_journal_page_last 928
_journal_paper_doi 10.1107/S2053229615017106
_journal_volume 71
_journal_year 2015
_chemical_formula_iupac 'C20 H24 N2 O4'
_chemical_formula_moiety 'C20 H24 N2 O4'
_chemical_formula_sum 'C20 H24 N2 O4'
_chemical_formula_weight 356.41
_chemical_name_systematic
;
Ethyl 2-cyano-5-(4-methoxyphenyl)-5-oxo-3-(piperidin-1-yl)pent-2-enoate
;
_space_group_crystal_system orthorhombic
_space_group_IT_number 19
_space_group_name_Hall 'P 2ac 2ab'
_space_group_name_H-M_alt 'P 21 21 21'
_symmetry_space_group_name_Hall 'P 2ac 2ab'
_symmetry_space_group_name_H-M 'P 21 21 21'
_atom_sites_solution_hydrogens geom
_audit_creation_method SHELXL-2014/7
_cell_angle_alpha 90
_cell_angle_beta 90
_cell_angle_gamma 90
_cell_formula_units_Z 4
_cell_length_a 8.3337(7)
_cell_length_b 8.6333(7)
_cell_length_c 24.7075(19)
_cell_measurement_reflns_used 3511
_cell_measurement_temperature 293(2)
_cell_measurement_theta_max 27.31
_cell_measurement_theta_min 2.47
_cell_volume 1777.6(2)
_computing_cell_refinement 'SAINT (Bruker, 2007)'
_computing_data_collection 'APEX2 (Bruker, 2007)'
_computing_data_reduction 'SAINT (Bruker, 2007)'
_computing_publication_material 'SHELXL2014 (Sheldrick, 2015)'
_computing_structure_refinement 'SHELXL2014 (Sheldrick, 2015)'
_computing_structure_solution 'SHELXS97 (Sheldrick, 2008)'
_diffrn_ambient_temperature 293(2)
_diffrn_measured_fraction_theta_full 0.998
_diffrn_measured_fraction_theta_max 0.998
_diffrn_measurement_device_type 'Bruker APEXII CCD area-detector'
_diffrn_measurement_method '\f and \w'
_diffrn_radiation_type MoK\a
_diffrn_radiation_wavelength 0.71073
_diffrn_reflns_av_R_equivalents 0.0793
_diffrn_reflns_limit_h_max 9
_diffrn_reflns_limit_h_min -9
_diffrn_reflns_limit_k_max 10
_diffrn_reflns_limit_k_min -10
_diffrn_reflns_limit_l_max 28
_diffrn_reflns_limit_l_min -29
_diffrn_reflns_number 11639
_diffrn_reflns_theta_full 25.024
_diffrn_reflns_theta_max 25.024
_diffrn_reflns_theta_min 2.499
_exptl_absorpt_coefficient_mu 0.093
_exptl_absorpt_correction_type none
_exptl_crystal_colour colourless
_exptl_crystal_density_diffrn 1.332
_exptl_crystal_description needle
_exptl_crystal_F_000 760
_exptl_crystal_size_max 0.7
_exptl_crystal_size_mid 0.05
_exptl_crystal_size_min 0.02
_refine_diff_density_max 0.204
_refine_diff_density_min -0.193
_refine_ls_abs_structure_details
;
Flack x parameter determined using 771 quotients [(I+)-(I-)]/[(I+)+(I-)]
(Parsons et al., 2013)
;
_refine_ls_abs_structure_Flack 1.0(10)
_refine_ls_extinction_method none
_refine_ls_goodness_of_fit_ref 1.013
_refine_ls_hydrogen_treatment constr
_refine_ls_matrix_type full
_refine_ls_number_parameters 235
_refine_ls_number_reflns 3129
_refine_ls_number_restraints 0
_refine_ls_restrained_S_all 1.013
_refine_ls_R_factor_all 0.0809
_refine_ls_R_factor_gt 0.0472
_refine_ls_shift/su_max 0.000
_refine_ls_shift/su_mean 0.000
_refine_ls_structure_factor_coef Fsqd
_refine_ls_weighting_details 'w = 1/[\s^2^(Fo^2^)+(0.0497P)^2^+0.1237P] where P=(Fo^2^+2Fc^2^)/3'
_refine_ls_weighting_scheme calc
_refine_ls_wR_factor_gt 0.0976
_refine_ls_wR_factor_ref 0.1096
_reflns_number_gt 2295
_reflns_number_total 3129
_reflns_threshold_expression I>2\s(I)
_cod_data_source_file fn3205sup1.cif
_cod_data_source_block 2
_cod_database_code 2020131
_shelx_space_group_comment
;
The symmetry employed for this shelxl refinement is uniquely defined
by the following loop, which should always be used as a source of
symmetry information in preference to the above space-group names.
They are only intended as comments.
;

loop_
_space_group_symop_operation_xyz
'x, y, z'
'-x+1/2, -y, z+1/2'
'-x, y+1/2, -z+1/2'
'x+1/2, -y+1/2, -z'

loop_
_atom_site_type_symbol
_atom_site_label
_atom_site_fract_x
_atom_site_fract_y
_atom_site_fract_z
_atom_site_U_iso_or_equiv
_atom_site_adp_type
_atom_site_calc_flag
_atom_site_occupancy
O O1 0.1452(3) -0.0333(3) 0.83937(10) 0.0214(6) Uani d 1
O O2 0.2775(3) 0.0519(3) 0.76611(10) 0.0233(7) Uani d 1
O O3 0.6921(3) 0.0501(3) 0.77621(10) 0.0218(6) Uani d 1
O O4 0.6213(3) 0.1266(3) 0.52316(10) 0.0273(7) Uani d 1
N N1 0.2949(4) 0.0391(4) 0.95301(14) 0.0289(9) Uani d 1
N N2 0.5965(3) 0.2946(4) 0.87428(12) 0.0190(8) Uani d 1
C C1 -0.0745(4) -0.2096(5) 0.83533(16) 0.0253(10) Uani d 1
H H1A -0.1468 -0.2674 0.8114 0.038 Uiso calc 1
H H1B -0.0147 -0.2822 0.8582 0.038 Uiso calc 1
H H1C -0.1375 -0.1397 0.8583 0.038 Uiso calc 1
C C2 0.0408(5) -0.1168(5) 0.80185(15) 0.0238(10) Uani d 1
H H2A 0.1051 -0.1861 0.7784 0.029 Uiso calc 1
H H2B -0.0182 -0.0430 0.7785 0.029 Uiso calc 1
C C3 0.2628(4) 0.0492(5) 0.81538(15) 0.0187(9) Uani d 1
C C4 0.3657(5) 0.1265(5) 0.85582(14) 0.0189(9) Uani d 1
C C5 0.4927(4) 0.2256(4) 0.84053(15) 0.0181(9) Uani d 1
C C6 0.5112(4) 0.2627(5) 0.78150(14) 0.0195(9) Uani d 1
H H6A 0.5628 0.3655 0.7778 0.023 Uiso calc 1
H H6B 0.4035 0.2691 0.7647 0.023 Uiso calc 1
C C7 0.6105(4) 0.1435(5) 0.75118(14) 0.0181(9) Uani d 1
C C8 0.6098(5) 0.1457(5) 0.69107(14) 0.0187(9) Uani d 1
C C9 0.7166(4) 0.0515(5) 0.66302(15) 0.0194(9) Uani d 1
H H9 0.7892 -0.0120 0.6827 0.023 Uiso calc 1
C C10 0.7189(4) 0.0484(5) 0.60751(15) 0.0227(9) Uani d 1
H H10 0.7938 -0.0157 0.5891 0.027 Uiso calc 1
C C11 0.6110(5) 0.1396(5) 0.57790(15) 0.0214(9) Uani d 1
C C12 0.5038(4) 0.2352(5) 0.60516(15) 0.0221(9) Uani d 1
H H12 0.4304 0.2978 0.5855 0.026 Uiso calc 1
C C13 0.5045(4) 0.2386(4) 0.66112(15) 0.0187(9) Uani d 1
H H13 0.4321 0.3052 0.6796 0.022 Uiso calc 1
C C14 0.7512(5) 0.3630(5) 0.85663(15) 0.0227(9) Uani d 1
H H14A 0.7654 0.4664 0.8733 0.027 Uiso calc 1
H H14B 0.7518 0.3757 0.8168 0.027 Uiso calc 1
C C15 0.8881(4) 0.2561(5) 0.87383(15) 0.0272(10) Uani d 1
H H15A 0.9918 0.3036 0.8635 0.033 Uiso calc 1
H H15B 0.8784 0.1563 0.8544 0.033 Uiso calc 1
C C16 0.8867(5) 0.2261(5) 0.93501(15) 0.0275(10) Uani d 1
H H16A 0.9669 0.1455 0.9440 0.033 Uiso calc 1
H H16B 0.9168 0.3221 0.9544 0.033 Uiso calc 1
C C17 0.7206(5) 0.1731(5) 0.95368(16) 0.0264(10) Uani d 1
H H17A 0.6976 0.0686 0.9391 0.032 Uiso calc 1
H H17B 0.7176 0.1674 0.9937 0.032 Uiso calc 1
C C18 0.5946(4) 0.2872(5) 0.93370(14) 0.0209(9) Uani d 1
H H18A 0.4871 0.2542 0.9463 0.025 Uiso calc 1
H H18B 0.6167 0.3912 0.9488 0.025 Uiso calc 1
C C19 0.3291(4) 0.0806(5) 0.91015(17) 0.0214(9) Uani d 1
C C20 0.5072(5) 0.2132(5) 0.49119(16) 0.0318(11) Uani d 1
H H20A 0.5271 0.1942 0.4527 0.048 Uiso calc 1
H H20B 0.3981 0.1801 0.5004 0.048 Uiso calc 1
H H20C 0.5191 0.3240 0.4988 0.048 Uiso calc 1

loop_
_atom_site_aniso_label
_atom_site_aniso_U_11
_atom_site_aniso_U_22
_atom_site_aniso_U_33
_atom_site_aniso_U_12
_atom_site_aniso_U_13
_atom_site_aniso_U_23
O1 0.0165(14) 0.0273(16) 0.0205(14) -0.0047(12) -0.0001(11) -0.0033(13)
O2 0.0265(16) 0.0264(17) 0.0171(15) 0.0001(14) -0.0004(11) -0.0008(13)
O3 0.0206(15) 0.0207(15) 0.0240(15) 0.0032(13) -0.0019(12) 0.0010(14)
O4 0.0342(17) 0.0319(17) 0.0159(15) -0.0002(15) 0.0019(13) 0.0002(13)
N1 0.031(2) 0.031(2) 0.025(2) -0.0071(18) 0.0021(16) -0.0028(18)
N2 0.0209(18) 0.0191(18) 0.0170(18) 0.0001(15) 0.0016(14) 0.0008(15)
C1 0.021(2) 0.026(2) 0.028(2) 0.0006(18) -0.0038(18) -0.002(2)
C2 0.020(2) 0.026(2) 0.025(2) 0.0024(19) -0.0042(17) -0.003(2)
C3 0.017(2) 0.015(2) 0.024(2) 0.0060(19) 0.0004(17) 0.0021(19)
C4 0.021(2) 0.018(2) 0.018(2) 0.0010(18) 0.0014(17) 0.0031(18)
C5 0.019(2) 0.016(2) 0.019(2) 0.0084(17) 0.0023(17) -0.0006(18)
C6 0.019(2) 0.019(2) 0.020(2) -0.0001(17) -0.0013(17) 0.0011(18)
C7 0.015(2) 0.018(2) 0.021(2) -0.0047(19) 0.0005(17) 0.0005(19)
C8 0.016(2) 0.020(2) 0.019(2) -0.0042(19) -0.0001(16) -0.0013(18)
C9 0.018(2) 0.018(2) 0.022(2) -0.0023(18) 0.0014(17) 0.001(2)
C10 0.019(2) 0.023(2) 0.026(2) -0.0002(19) 0.0046(17) -0.002(2)
C11 0.023(2) 0.021(2) 0.019(2) -0.007(2) 0.0007(17) -0.0017(19)
C12 0.023(2) 0.021(2) 0.022(2) -0.0029(19) -0.0026(17) 0.0009(18)
C13 0.018(2) 0.017(2) 0.022(2) -0.0016(17) 0.0018(17) -0.0016(18)
C14 0.024(2) 0.023(2) 0.021(2) -0.0046(19) 0.0028(18) -0.0005(19)
C15 0.017(2) 0.035(3) 0.029(2) -0.002(2) -0.0003(18) -0.004(2)
C16 0.030(2) 0.028(2) 0.025(2) 0.004(2) -0.0075(19) -0.0006(19)
C17 0.029(2) 0.028(3) 0.023(2) -0.0021(19) -0.0047(18) -0.0022(19)
C18 0.022(2) 0.024(2) 0.017(2) -0.004(2) -0.0008(17) -0.0038(18)
C19 0.018(2) 0.020(2) 0.026(2) 0.0019(17) 0.0006(18) -0.0050(19)
C20 0.043(3) 0.033(3) 0.020(2) 0.000(2) -0.004(2) 0.001(2)

loop_
_atom_type_symbol
_atom_type_description
_atom_type_scat_dispersion_real
_atom_type_scat_dispersion_imag
_atom_type_scat_source
C C 0.0033 0.0016 'International Tables Vol C Tables 4.2.6.8 and 6.1.1.4'
H H 0.0000 0.0000 'International Tables Vol C Tables 4.2.6.8 and 6.1.1.4'
N N 0.0061 0.0033 'International Tables Vol C Tables 4.2.6.8 and 6.1.1.4'
O O 0.0106 0.0060 'International Tables Vol C Tables 4.2.6.8 and 6.1.1.4'

loop_
_geom_angle_atom_site_label_1
_geom_angle_atom_site_label_2
_geom_angle_atom_site_label_3
_geom_angle
C3 O1 C2 114.5(3)
C11 O4 C20 117.4(3)
C5 N2 C18 126.5(3)
C5 N2 C14 123.7(3)
C18 N2 C14 108.7(3)
O1 C2 C1 107.2(3)
O2 C3 O1 121.3(4)
O2 C3 C4 127.4(4)
O1 C3 C4 111.3(3)
C5 C4 C19 125.3(3)
C5 C4 C3 121.9(3)
C19 C4 C3 112.7(3)
N2 C5 C4 125.9(3)
N2 C5 C6 116.3(3)
C4 C5 C6 117.8(3)
C5 C6 C7 113.0(3)
O3 C7 C8 121.1(3)
O3 C7 C6 120.0(3)
C8 C7 C6 118.8(3)
C9 C8 C13 118.2(3)
C9 C8 C7 119.2(4)
C13 C8 C7 122.6(4)
C10 C9 C8 121.2(4)
C9 C10 C11 120.2(4)
O4 C11 C12 124.8(4)
O4 C11 C10 115.6(4)
C12 C11 C10 119.5(3)
C13 C12 C11 119.6(4)
C12 C13 C8 121.3(4)
N2 C14 C15 109.1(3)
C14 C15 C16 111.8(3)
C17 C16 C15 110.8(3)
C18 C17 C16 109.5(3)
N2 C18 C17 110.2(3)
N1 C19 C4 177.0(4)

loop_
_geom_bond_atom_site_label_1
_geom_bond_atom_site_label_2
_geom_bond_distance
O1 C3 1.349(4)
O1 C2 1.462(4)
O2 C3 1.224(4)
O3 C7 1.223(4)
O4 C11 1.360(4)
O4 C20 1.445(5)
N1 C19 1.154(5)
N2 C5 1.341(5)
N2 C18 1.470(4)
N2 C14 1.484(5)
C1 C2 1.499(5)
C3 C4 1.476(5)
C4 C5 1.413(5)
C4 C19 1.433(5)
C5 C6 1.501(5)
C6 C7 1.519(5)
C7 C8 1.485(5)
C8 C9 1.391(5)
C8 C13 1.400(5)
C9 C10 1.372(5)
C10 C11 1.401(5)
C11 C12 1.391(5)
C12 C13 1.383(5)
C14 C15 1.527(5)
C15 C16 1.534(5)
C16 C17 1.530(5)
C17 C18 1.522(5)

loop_
_geom_hbond_atom_site_label_D
_geom_hbond_atom_site_label_H
_geom_hbond_atom_site_label_A
_geom_hbond_site_symmetry_A
_geom_hbond_distance_DH
_geom_hbond_distance_HA
_geom_hbond_distance_DA
_geom_hbond_angle_DHA
C6 H6A O2 3_656 0.99 2.35 3.274(5) 154.3
C2 H2B O3 1_455 0.99 2.54 3.305(5) 133.4
C14 H14B O2 3_656 0.99 2.56 3.452(5) 149.2
C15 H15B O3 . 0.99 2.64 3.413(5) 134.8
C18 H18A N1 . 0.99 2.46 3.325(5) 145.9
C20 H20C N1 3_656 0.98 2.70 3.541(6) 144.6

loop_
_geom_torsion_atom_site_label_1
_geom_torsion_atom_site_label_2
_geom_torsion_atom_site_label_3
_geom_torsion_atom_site_label_4
_geom_torsion
C3 O1 C2 C1 176.2(3)
C2 O1 C3 O2 0.2(5)
C2 O1 C3 C4 -178.4(3)
O2 C3 C4 C5 4.6(6)
O1 C3 C4 C5 -176.9(3)
O2 C3 C4 C19 -171.2(4)
O1 C3 C4 C19 7.3(5)
C18 N2 C5 C4 -3.1(6)
C14 N2 C5 C4 163.3(4)
C18 N2 C5 C6 174.6(3)
C14 N2 C5 C6 -19.0(5)
C19 C4 C5 N2 -1.4(6)
C3 C4 C5 N2 -176.7(3)
C19 C4 C5 C6 -179.1(3)
C3 C4 C5 C6 5.6(5)
N2 C5 C6 C7 95.8(4)
C4 C5 C6 C7 -86.3(4)
C5 C6 C7 O3 -14.8(5)
C5 C6 C7 C8 166.9(3)
O3 C7 C8 C9 -7.0(6)
C6 C7 C8 C9 171.3(3)
O3 C7 C8 C13 172.5(4)
C6 C7 C8 C13 -9.2(5)
C13 C8 C9 C10 -0.3(6)
C7 C8 C9 C10 179.2(3)
C8 C9 C10 C11 -0.9(6)
C20 O4 C11 C12 -3.1(6)
C20 O4 C11 C10 177.2(3)
C9 C10 C11 O4 -179.1(4)
C9 C10 C11 C12 1.2(6)
O4 C11 C12 C13 -180.0(4)
C10 C11 C12 C13 -0.3(6)
C11 C12 C13 C8 -0.9(6)
C9 C8 C13 C12 1.2(6)
C7 C8 C13 C12 -178.3(3)
C5 N2 C14 C15 -105.1(4)
C18 N2 C14 C15 63.4(4)
N2 C14 C15 C16 -56.5(4)
C14 C15 C16 C17 51.3(5)
C15 C16 C17 C18 -52.1(5)
C5 N2 C18 C17 101.8(4)
C14 N2 C18 C17 -66.3(4)
C16 C17 C18 N2 60.3(4)

_cod_database_fobs_code 2020131
